data_7004522
loop_
_publ_author_name
'Fuller, Anna-Marie'
'Mountford, Andrew J.'
'Coles, Simon J.'
'Horton, Peter N.'
'Hughes, David L.'
'Hursthouse, Michael B.'
'Male, Louise'
'Lancaster, Simon J.'

_publ_section_title
;
 The synthesis, molecular structure and supramolecular architecture of
 complexes between the ammonia adduct of tris(pentafluorophenyl)boron
 and a series of mono and polydentate hydrogen-bond acceptors
;
_journal_issue 45
_journal_name_full 'Dalton Transactions'
_journal_page_first 6381
_journal_page_last 6392
_journal_paper_doi 10.1039/b808208a
_journal_year 2008
_chemical_formula_moiety '2(C18 H3 B F15 N), 2(C6 H12 N2), 2(C H2 Cl2)'
_chemical_formula_structural (C6F5)3B-NH3.C6H12N2.CH2Cl2
_chemical_formula_sum 'C50 H34 B2 Cl4 F30 N6'
_chemical_formula_weight 1452.25
_chemical_name_common AnnaF5
_chemical_name_systematic
;
?
;
_space_group_IT_number 14
_symmetry_cell_setting monoclinic
_symmetry_space_group_name_Hall '-P 2yn'
_symmetry_space_group_name_H-M 'P 1 21/n 1'
_atom_sites_solution_hydrogens geom
_atom_sites_solution_primary direct
_atom_sites_solution_secondary difmap
_cell_angle_alpha 90.00
_cell_angle_beta 106.4170(11)
_cell_angle_gamma 90.00
_cell_formula_units_Z 4
_cell_length_a 17.9464(3)
_cell_length_b 16.8703(4)
_cell_length_c 19.6562(3)
_cell_measurement_temperature 120(1)
_cell_volume 5708.51(19)
_computing_cell_refinement
;
DENZO (Otwinowski & Minor, 1997) & COLLECT (Hooft, R.W.W., 1998)
;
_computing_data_reduction 'DENZO (Otwinowski & Minor, 1997) & COLLECT (Hooft, R.W.W., 1998)'
_computing_molecular_graphics 'ORTEP (Johnson, 1971)'
_computing_publication_material 'SHELXL-97 (Sheldrick, 1997)'
_computing_structure_refinement 'SHELXL-97 (Sheldrick, 1997)'
_computing_structure_solution 'SHELXS-97 (Sheldrick, 1997)'
_diffrn_ambient_temperature 120(2)
_diffrn_detector_area_resol_mean 9.091
_diffrn_measured_fraction_theta_full 0.997
_diffrn_measured_fraction_theta_max 0.997
_diffrn_measurement_device_type 'Bruker-Nonius 95mm CCD camera on \k-goniostat'
_diffrn_measurement_method '\f & \w scans'
_diffrn_radiation_monochromator graphite
_diffrn_radiation_source 'Bruker-Nonius FR591 rotating anode'
_diffrn_radiation_type MoK\a
_diffrn_radiation_wavelength 0.71073
_diffrn_reflns_av_R_equivalents 0.0754
_diffrn_reflns_av_sigmaI/netI 0.0570
_diffrn_reflns_limit_h_max 20
_diffrn_reflns_limit_h_min -21
_diffrn_reflns_limit_k_max 18
_diffrn_reflns_limit_k_min -20
_diffrn_reflns_limit_l_max 23
_diffrn_reflns_limit_l_min -23
_diffrn_reflns_number 63159
_diffrn_reflns_theta_full 25.00
_diffrn_reflns_theta_max 25.00
_diffrn_reflns_theta_min 3.61
_exptl_absorpt_coefficient_mu 0.349
_exptl_absorpt_correction_T_max 0.966
_exptl_absorpt_correction_T_min 0.785
_exptl_absorpt_correction_type multi-scan
_exptl_absorpt_process_details 'SADABS V2.10 (Sheldrick, G.M., 2003)'
_exptl_crystal_colour colourless
_exptl_crystal_density_diffrn 1.690
_exptl_crystal_density_method 'not measured'
_exptl_crystal_description needles
_exptl_crystal_F_000 2896
_exptl_crystal_size_max 0.4
_exptl_crystal_size_mid 0.1
_exptl_crystal_size_min 0.1
_refine_diff_density_max 0.278
_refine_diff_density_min -0.369
_refine_diff_density_rms 0.061
_refine_ls_extinction_method none
_refine_ls_goodness_of_fit_ref 1.044
_refine_ls_hydrogen_treatment mixed
_refine_ls_matrix_type full
_refine_ls_number_parameters 878
_refine_ls_number_reflns 10021
_refine_ls_number_restraints 0
_refine_ls_restrained_S_all 1.044
_refine_ls_R_factor_all 0.0825
_refine_ls_R_factor_gt 0.0479
_refine_ls_shift/su_max 0.001
_refine_ls_shift/su_mean 0.000
_refine_ls_structure_factor_coef Fsqd
_refine_ls_weighting_details 'calc w=1/[\s^2^(Fo^2^)+(0.0484P)^2^+1.4039P] where P=(Fo^2^+2Fc^2^)/3'
_refine_ls_weighting_scheme calc
_refine_ls_wR_factor_gt 0.1017
_refine_ls_wR_factor_ref 0.1125
_reflns_number_gt 6908
_reflns_number_total 10021
_reflns_threshold_expression I>2sigma(I)
_cod_data_source_file b808208a.txt
_cod_data_source_block 9
_cod_original_sg_symbol_H-M P2(1)/n
_cod_database_code 7004522

loop_
_symmetry_equiv_pos_as_xyz
'x, y, z'
'-x+1/2, y+1/2, -z+1/2'
'-x, -y, -z'
'x-1/2, -y-1/2, z-1/2'

loop_
_atom_site_label
_atom_site_type_symbol
_atom_site_fract_x
_atom_site_fract_y
_atom_site_fract_z
_atom_site_U_iso_or_equiv
_atom_site_adp_type
_atom_site_occupancy
_atom_site_symmetry_multiplicity
_atom_site_calc_flag
_atom_site_refinement_flags
_atom_site_disorder_assembly
_atom_site_disorder_group
B1 B 0.75935(16) -0.05273(17) 0.91715(14) 0.0177(6) Uani 1 1 d . . .
N1 N 0.72619(13) 0.03292(13) 0.88880(12) 0.0179(5) Uani 1 1 d . . .
F12 F 0.85674(9) -0.19226(9) 0.94358(7) 0.0347(4) Uani 1 1 d . . .
F13 F 0.93081(10) -0.25773(11) 0.85743(9) 0.0527(5) Uani 1 1 d . . .
F14 F 0.90999(10) -0.20026(11) 0.72357(9) 0.0503(5) Uani 1 1 d . . .
F15 F 0.81002(10) -0.07689(10) 0.67794(8) 0.0431(4) Uani 1 1 d . . .
F16 F 0.73349(9) -0.01358(9) 0.76092(7) 0.0318(4) Uani 1 1 d . . .
F22 F 0.88324(8) 0.06002(9) 0.92579(7) 0.0261(3) Uani 1 1 d . . .
F23 F 0.99640(8) 0.10233(9) 1.03920(8) 0.0332(4) Uani 1 1 d . . .
F24 F 1.01602(9) 0.02498(11) 1.16549(8) 0.0455(5) Uani 1 1 d . . .
F25 F 0.91604(10) -0.09199(11) 1.17519(8) 0.0479(5) Uani 1 1 d . . .
F26 F 0.79780(8) -0.13096(9) 1.06413(7) 0.0328(4) Uani 1 1 d . . .
F32 F 0.68251(8) -0.20899(9) 0.85505(7) 0.0310(4) Uani 1 1 d . . .
F33 F 0.56078(8) -0.27430(9) 0.88297(8) 0.0362(4) Uani 1 1 d . . .
F34 F 0.49430(8) -0.20643(10) 0.97692(8) 0.0392(4) Uani 1 1 d . . .
F35 F 0.55293(9) -0.06748(10) 1.04194(9) 0.0422(4) Uani 1 1 d . . .
F36 F 0.67523(9) 0.00039(9) 1.01382(8) 0.0324(4) Uani 1 1 d . . .
C11 C 0.79520(13) -0.09641(15) 0.85871(12) 0.0191(6) Uani 1 1 d . . .
C12 C 0.84461(15) -0.16016(16) 0.87794(13) 0.0244(6) Uani 1 1 d . . .
C13 C 0.88270(15) -0.19592(17) 0.83438(15) 0.0329(7) Uani 1 1 d . . .
C14 C 0.87186(16) -0.16736(18) 0.76701(14) 0.0327(7) Uani 1 1 d . . .
C15 C 0.82196(16) -0.10523(17) 0.74396(13) 0.0281(7) Uani 1 1 d . . .
C16 C 0.78452(14) -0.07251(15) 0.78959(13) 0.0217(6) Uani 1 1 d . . .
C21 C 0.83168(13) -0.03574(15) 0.98901(12) 0.0185(6) Uani 1 1 d . . .
C22 C 0.88686(14) 0.02099(15) 0.98744(12) 0.0210(6) Uani 1 1 d . . .
C23 C 0.94788(14) 0.04349(16) 1.04484(14) 0.0243(6) Uani 1 1 d . . .
C24 C 0.95717(15) 0.00509(17) 1.10869(13) 0.0294(7) Uani 1 1 d . . .
C25 C 0.90596(16) -0.05341(18) 1.11330(13) 0.0309(7) Uani 1 1 d . . .
C26 C 0.84503(14) -0.07283(16) 1.05445(13) 0.0240(6) Uani 1 1 d . . .
C31 C 0.68667(13) -0.10047(15) 0.93340(12) 0.0184(6) Uani 1 1 d . . .
C32 C 0.65380(14) -0.17081(15) 0.90255(12) 0.0214(6) Uani 1 1 d . . .
C33 C 0.58995(15) -0.20610(15) 0.91598(14) 0.0251(6) Uani 1 1 d . . .
C34 C 0.55544(14) -0.17214(17) 0.96254(14) 0.0263(6) Uani 1 1 d . . .
C35 C 0.58576(15) -0.10210(17) 0.99532(14) 0.0283(7) Uani 1 1 d . . .
C36 C 0.64847(14) -0.06857(15) 0.98009(13) 0.0230(6) Uani 1 1 d . . .
B2 B 0.74122(16) 0.54609(17) 1.07925(14) 0.0186(6) Uani 1 1 d . . .
N2 N 0.77277(13) 0.46125(13) 1.11345(13) 0.0183(5) Uani 1 1 d . . .
F42 F 0.82433(8) 0.70350(9) 1.12896(7) 0.0287(4) Uani 1 1 d . . .
F43 F 0.94327(9) 0.75964(9) 1.08984(8) 0.0378(4) Uani 1 1 d . . .
F44 F 1.00305(9) 0.67753(10) 0.99761(8) 0.0419(4) Uani 1 1 d . . .
F45 F 0.93799(9) 0.53611(10) 0.94424(8) 0.0399(4) Uani 1 1 d . . .
F46 F 0.81872(8) 0.47758(9) 0.98389(8) 0.0309(4) Uani 1 1 d . . .
F52 F 0.70110(8) 0.61392(9) 0.92845(7) 0.0311(4) Uani 1 1 d . . .
F53 F 0.58125(9) 0.57052(10) 0.82103(7) 0.0422(4) Uani 1 1 d . . .
F54 F 0.48011(9) 0.45819(11) 0.83832(8) 0.0458(5) Uani 1 1 d . . .
F55 F 0.50006(8) 0.39054(9) 0.96887(8) 0.0376(4) Uani 1 1 d . . .
F56 F 0.61567(8) 0.43711(9) 1.07897(7) 0.0267(3) Uani 1 1 d . . .
F62 F 0.65645(9) 0.69168(9) 1.04476(7) 0.0327(4) Uani 1 1 d . . .
F63 F 0.58673(10) 0.77508(10) 1.12529(9) 0.0484(5) Uani 1 1 d . . .
F64 F 0.59818(10) 0.72829(10) 1.26014(9) 0.0478(5) Uani 1 1 d . . .
F65 F 0.68273(10) 0.59674(10) 1.31385(8) 0.0431(4) Uani 1 1 d . . .
F66 F 0.75533(9) 0.51542(9) 1.23670(7) 0.0328(4) Uani 1 1 d . . .
C41 C 0.81392(14) 0.58726(15) 1.05765(12) 0.0200(6) Uani 1 1 d . . .
C42 C 0.84929(14) 0.65918(15) 1.08212(12) 0.0207(6) Uani 1 1 d . . .
C43 C 0.91174(14) 0.68980(16) 1.06293(14) 0.0254(6) Uani 1 1 d . . .
C44 C 0.94220(15) 0.64893(17) 1.01706(14) 0.0298(7) Uani 1 1 d . . .
C45 C 0.90949(15) 0.57711(17) 0.99052(13) 0.0287(7) Uani 1 1 d . . .
C46 C 0.84790(14) 0.54846(15) 1.01163(13) 0.0233(6) Uani 1 1 d . . .
C51 C 0.66705(14) 0.52554(15) 1.00921(12) 0.0201(6) Uani 1 1 d . . .
C52 C 0.65346(14) 0.55830(16) 0.94194(13) 0.0238(6) Uani 1 1 d . . .
C53 C 0.59115(16) 0.53664(17) 0.88525(13) 0.0299(7) Uani 1 1 d . . .
C54 C 0.53948(15) 0.48053(17) 0.89369(14) 0.0295(7) Uani 1 1 d . . .
C55 C 0.54945(14) 0.44668(16) 0.95907(14) 0.0278(7) Uani 1 1 d . . .
C56 C 0.61134(14) 0.47078(15) 1.01490(13) 0.0201(6) Uani 1 1 d . . .
C61 C 0.70679(14) 0.59754(15) 1.13461(12) 0.0200(6) Uani 1 1 d . . .
C62 C 0.66345(15) 0.66541(16) 1.11133(13) 0.0237(6) Uani 1 1 d . . .
C63 C 0.62764(15) 0.70967(16) 1.15163(14) 0.0302(7) Uani 1 1 d . . .
C64 C 0.63317(16) 0.68638(17) 1.21987(14) 0.0318(7) Uani 1 1 d . . .
C65 C 0.67576(15) 0.62050(17) 1.24655(13) 0.0267(6) Uani 1 1 d . . .
C66 C 0.71226(14) 0.57846(15) 1.20459(13) 0.0231(6) Uani 1 1 d . . .
N78 N 0.74074(12) 0.17320(13) 0.98004(10) 0.0242(5) Uani 1 1 d . . .
N71 N 0.74655(12) 0.31684(13) 1.02730(10) 0.0228(5) Uani 1 1 d . . .
C72 C 0.82253(19) 0.2808(2) 1.0491(2) 0.0405(10) Uani 0.865(3) 1 d P A 1
H72A H 0.8404 0.2785 1.1005 0.049 Uiso 0.865(3) 1 calc PR A 1
H72B H 0.8589 0.3131 1.0329 0.049 Uiso 0.865(3) 1 calc PR A 1
C73 C 0.6932(2) 0.2683(2) 1.0559(2) 0.0423(10) Uani 0.865(3) 1 d P A 1
H73A H 0.6411 0.2900 1.0400 0.051 Uiso 0.865(3) 1 calc PR A 1
H73B H 0.7099 0.2699 1.1073 0.051 Uiso 0.865(3) 1 calc PR A 1
C74 C 0.7182(2) 0.3160(2) 0.95029(16) 0.0378(10) Uani 0.865(3) 1 d P A 1
H74A H 0.7539 0.3450 0.9306 0.045 Uiso 0.865(3) 1 calc PR A 1
H74B H 0.6680 0.3421 0.9352 0.045 Uiso 0.865(3) 1 calc PR A 1
C75 C 0.82073(18) 0.19637(19) 1.01860(18) 0.0332(9) Uani 0.865(3) 1 d P A 1
H75A H 0.8532 0.1944 0.9867 0.040 Uiso 0.865(3) 1 calc PR A 1
H75B H 0.8416 0.1592 1.0569 0.040 Uiso 0.865(3) 1 calc PR A 1
C76 C 0.6925(2) 0.18144(19) 1.03035(17) 0.0313(8) Uani 0.865(3) 1 d P A 1
H76A H 0.7128 0.1470 1.0709 0.038 Uiso 0.865(3) 1 calc PR A 1
H76B H 0.6396 0.1653 1.0070 0.038 Uiso 0.865(3) 1 calc PR A 1
C77 C 0.7104(2) 0.23017(19) 0.92225(16) 0.0325(9) Uani 0.865(3) 1 d P A 1
H77A H 0.6561 0.2187 0.8993 0.039 Uiso 0.865(3) 1 calc PR A 1
H77B H 0.7387 0.2246 0.8872 0.039 Uiso 0.865(3) 1 calc PR A 1
C72A C 0.6728(14) 0.2954(14) 0.9803(12) 0.042(6) Uiso 0.135(3) 1 d P A 2
H72C H 0.6615 0.3306 0.9396 0.050 Uiso 0.135(3) 1 calc PR A 2
H72D H 0.6333 0.3040 1.0045 0.050 Uiso 0.135(3) 1 calc PR A 2
C73A C 0.8066(11) 0.3071(12) 0.9782(10) 0.027(5) Uiso 0.135(3) 1 d P A 2
H73C H 0.7923 0.3437 0.9386 0.033 Uiso 0.135(3) 1 calc PR A 2
H73D H 0.8591 0.3194 1.0062 0.033 Uiso 0.135(3) 1 calc PR A 2
C74A C 0.7775(14) 0.2559(14) 1.0842(12) 0.043(6) Uiso 0.135(3) 1 d P A 2
H74C H 0.7492 0.2599 1.1195 0.052 Uiso 0.135(3) 1 calc PR A 2
H74D H 0.8317 0.2672 1.1075 0.052 Uiso 0.135(3) 1 calc PR A 2
C75A C 0.6667(14) 0.2094(15) 0.9536(13) 0.048(7) Uiso 0.135(3) 1 d P A 2
H75C H 0.6283 0.1808 0.9702 0.057 Uiso 0.135(3) 1 calc PR A 2
H75D H 0.6508 0.2084 0.9022 0.057 Uiso 0.135(3) 1 calc PR A 2
C76A C 0.8028(15) 0.2159(15) 0.9487(14) 0.054(7) Uiso 0.135(3) 1 d P A 2
H76C H 0.7863 0.2148 0.8972 0.064 Uiso 0.135(3) 1 calc PR A 2
H76D H 0.8531 0.1903 0.9653 0.064 Uiso 0.135(3) 1 calc PR A 2
C77A C 0.7702(13) 0.1698(13) 1.0547(11) 0.036(6) Uiso 0.135(3) 1 d P A 2
H77C H 0.8207 0.1442 1.0678 0.043 Uiso 0.135(3) 1 calc PR A 2
H77D H 0.7355 0.1392 1.0744 0.043 Uiso 0.135(3) 1 calc PR A 2
N81 N 0.57060(11) 0.03439(12) 0.79342(10) 0.0210(5) Uani 1 1 d . . .
N88 N 0.43255(11) 0.03807(12) 0.70697(10) 0.0221(5) Uani 1 1 d . . .
C82 C 0.56731(15) 0.08896(18) 0.73459(14) 0.0332(7) Uani 1 1 d . . .
H82A H 0.5995 0.0688 0.7063 0.040 Uiso 1 1 calc R . .
H82B H 0.5875 0.1403 0.7533 0.040 Uiso 1 1 calc R . .
C83 C 0.54690(16) -0.04460(17) 0.76429(16) 0.0391(8) Uani 1 1 d . . .
H83A H 0.5418 -0.0796 0.8019 0.047 Uiso 1 1 calc R . .
H83B H 0.5864 -0.0663 0.7446 0.047 Uiso 1 1 calc R . .
C84 C 0.51441(15) 0.0612(2) 0.83019(14) 0.0394(8) Uani 1 1 d . . .
H84A H 0.5252 0.1158 0.8451 0.047 Uiso 1 1 calc R . .
H84B H 0.5193 0.0290 0.8721 0.047 Uiso 1 1 calc R . .
C85 C 0.48282(14) 0.09841(17) 0.68731(14) 0.0276(6) Uani 1 1 d . . .
H85A H 0.4640 0.1511 0.6934 0.033 Uiso 1 1 calc R . .
H85B H 0.4812 0.0921 0.6379 0.033 Uiso 1 1 calc R . .
C86 C 0.46843(15) -0.04000(16) 0.70572(14) 0.0301(7) Uani 1 1 d . . .
H86A H 0.4769 -0.0487 0.6597 0.036 Uiso 1 1 calc R . .
H86B H 0.4339 -0.0811 0.7133 0.036 Uiso 1 1 calc R . .
C87 C 0.43041(15) 0.05442(19) 0.78005(13) 0.0321(7) Uani 1 1 d . . .
H87A H 0.4031 0.0120 0.7962 0.038 Uiso 1 1 calc R . .
H87B H 0.4026 0.1035 0.7811 0.038 Uiso 1 1 calc R . .
C91 C 0.88099(18) 0.2078(2) 0.79607(18) 0.0526(9) Uani 1 1 d . . .
H91A H 0.9149 0.1742 0.8317 0.063 Uiso 1 1 calc R . .
H91B H 0.9046 0.2145 0.7577 0.063 Uiso 1 1 calc R . .
Cl92 Cl 0.79003(5) 0.16118(6) 0.76326(4) 0.0572(3) Uani 1 1 d . . .
Cl93 Cl 0.87225(5) 0.30061(5) 0.83336(5) 0.0590(3) Uani 1 1 d . . .
C94 C 0.11904(17) 0.21281(18) 0.71694(17) 0.0415(8) Uani 1 1 d . . .
H94A H 0.0946 0.2098 0.7550 0.050 Uiso 1 1 calc R . .
H94B H 0.0876 0.1824 0.6772 0.050 Uiso 1 1 calc R . .
Cl95 Cl 0.21206(4) 0.17048(5) 0.74560(4) 0.0427(2) Uani 1 1 d . . .
Cl96 Cl 0.12133(5) 0.31256(5) 0.69092(4) 0.0423(2) Uani 1 1 d . . .
H1A H 0.7286(15) 0.0707(18) 0.9237(15) 0.035(8) Uiso 1 1 d . . .
H1B H 0.6751(17) 0.0317(16) 0.8595(14) 0.032(8) Uiso 1 1 d . . .
H1C H 0.7542(16) 0.0571(17) 0.8649(14) 0.031(8) Uiso 1 1 d . . .
H2A H 0.7672(14) 0.4216(17) 1.0801(14) 0.027(8) Uiso 1 1 d . . .
H2B H 0.8210(17) 0.4631(16) 1.1432(14) 0.028(8) Uiso 1 1 d . . .
H2C H 0.7470(15) 0.4447(16) 1.1431(14) 0.024(8) Uiso 1 1 d . . .

loop_
_atom_site_aniso_label
_atom_site_aniso_U_11
_atom_site_aniso_U_22
_atom_site_aniso_U_33
_atom_site_aniso_U_23
_atom_site_aniso_U_13
_atom_site_aniso_U_12
B1 0.0168(15) 0.0162(16) 0.0201(15) -0.0011(12) 0.0055(12) 0.0014(12)
N1 0.0166(12) 0.0174(13) 0.0193(12) -0.0007(10) 0.0043(10) 0.0013(10)
F12 0.0469(10) 0.0267(9) 0.0271(8) 0.0007(7) 0.0048(7) 0.0129(8)
F13 0.0542(12) 0.0491(12) 0.0493(11) -0.0161(9) 0.0054(9) 0.0314(10)
F14 0.0446(11) 0.0671(13) 0.0452(10) -0.0260(9) 0.0227(8) 0.0061(9)
F15 0.0608(12) 0.0488(11) 0.0259(9) -0.0053(8) 0.0223(8) -0.0056(9)
F16 0.0423(9) 0.0316(10) 0.0208(8) 0.0024(7) 0.0077(7) 0.0095(8)
F22 0.0220(8) 0.0288(9) 0.0276(8) 0.0031(7) 0.0073(6) -0.0019(7)
F23 0.0205(8) 0.0316(10) 0.0438(9) -0.0053(7) 0.0031(7) -0.0066(7)
F24 0.0362(10) 0.0572(12) 0.0306(9) -0.0063(8) -0.0112(7) -0.0091(8)
F25 0.0504(11) 0.0623(13) 0.0225(9) 0.0123(8) -0.0033(7) -0.0097(9)
F26 0.0330(9) 0.0346(10) 0.0273(8) 0.0097(7) 0.0027(7) -0.0069(7)
F32 0.0325(9) 0.0285(9) 0.0340(9) -0.0110(7) 0.0126(7) -0.0074(7)
F33 0.0305(9) 0.0280(10) 0.0471(10) -0.0030(8) 0.0061(7) -0.0117(7)
F34 0.0243(9) 0.0438(11) 0.0523(10) 0.0129(8) 0.0153(8) -0.0061(8)
F35 0.0441(10) 0.0436(11) 0.0517(10) -0.0007(8) 0.0346(8) 0.0044(8)
F36 0.0389(9) 0.0252(9) 0.0398(9) -0.0092(7) 0.0220(7) -0.0029(7)
C11 0.0140(13) 0.0192(15) 0.0231(14) -0.0020(11) 0.0033(10) -0.0026(11)
C12 0.0258(14) 0.0248(16) 0.0202(14) -0.0042(12) 0.0029(11) -0.0002(12)
C13 0.0258(15) 0.0312(18) 0.0368(17) -0.0149(14) 0.0011(13) 0.0112(13)
C14 0.0253(15) 0.043(2) 0.0320(16) -0.0212(14) 0.0115(13) -0.0040(14)
C15 0.0339(16) 0.0328(18) 0.0192(14) -0.0066(12) 0.0100(12) -0.0093(13)
C16 0.0208(14) 0.0194(15) 0.0245(14) -0.0045(11) 0.0057(11) -0.0021(11)
C21 0.0176(13) 0.0173(14) 0.0215(13) -0.0032(11) 0.0070(10) 0.0030(11)
C22 0.0227(14) 0.0192(15) 0.0210(13) 0.0001(11) 0.0058(11) 0.0067(11)
C23 0.0154(13) 0.0214(16) 0.0353(16) -0.0056(12) 0.0059(12) -0.0006(11)
C24 0.0207(14) 0.0359(18) 0.0248(15) -0.0082(13) -0.0042(12) 0.0006(13)
C25 0.0344(16) 0.0358(18) 0.0199(14) 0.0042(13) 0.0032(12) 0.0039(14)
C26 0.0248(15) 0.0214(16) 0.0251(14) 0.0006(11) 0.0060(12) -0.0022(12)
C31 0.0160(13) 0.0195(15) 0.0184(13) 0.0056(11) 0.0029(10) 0.0016(11)
C32 0.0204(14) 0.0229(15) 0.0207(13) 0.0004(11) 0.0057(11) 0.0013(12)
C33 0.0225(14) 0.0172(15) 0.0316(15) 0.0014(12) 0.0011(12) -0.0027(12)
C34 0.0143(13) 0.0305(17) 0.0334(15) 0.0128(13) 0.0054(12) -0.0027(12)
C35 0.0261(15) 0.0306(17) 0.0328(15) 0.0079(13) 0.0157(12) 0.0074(13)
C36 0.0242(14) 0.0192(15) 0.0262(14) 0.0003(12) 0.0080(11) -0.0010(12)
B2 0.0176(15) 0.0175(17) 0.0191(14) -0.0023(12) 0.0025(12) 0.0006(12)
N2 0.0161(12) 0.0171(13) 0.0215(12) -0.0006(10) 0.0049(11) 0.0005(9)
F42 0.0299(8) 0.0236(9) 0.0323(8) -0.0047(7) 0.0082(7) -0.0055(7)
F43 0.0298(9) 0.0297(10) 0.0494(10) 0.0033(8) 0.0037(7) -0.0120(7)
F44 0.0251(9) 0.0534(12) 0.0501(10) 0.0146(9) 0.0152(7) -0.0072(8)
F45 0.0336(9) 0.0534(12) 0.0396(9) -0.0009(8) 0.0218(7) 0.0038(8)
F46 0.0314(9) 0.0288(10) 0.0368(9) -0.0078(7) 0.0167(7) -0.0013(7)
F52 0.0290(9) 0.0365(10) 0.0257(8) 0.0052(7) 0.0044(7) -0.0048(7)
F53 0.0427(10) 0.0564(12) 0.0208(8) -0.0017(8) -0.0020(7) 0.0008(9)
F54 0.0319(9) 0.0543(12) 0.0391(10) -0.0153(9) -0.0097(8) -0.0051(8)
F55 0.0210(8) 0.0327(10) 0.0549(10) -0.0095(8) 0.0041(7) -0.0079(7)
F56 0.0221(8) 0.0260(9) 0.0326(8) 0.0006(7) 0.0087(6) -0.0021(7)
F62 0.0466(10) 0.0233(9) 0.0262(8) 0.0028(7) 0.0069(7) 0.0097(7)
F63 0.0590(12) 0.0380(11) 0.0445(10) -0.0062(8) 0.0086(9) 0.0294(9)
F64 0.0530(11) 0.0497(12) 0.0453(10) -0.0197(9) 0.0211(9) 0.0146(9)
F65 0.0595(12) 0.0483(11) 0.0266(9) -0.0028(8) 0.0205(8) 0.0040(9)
F66 0.0456(10) 0.0287(10) 0.0242(8) 0.0034(7) 0.0098(7) 0.0110(8)
C41 0.0179(13) 0.0192(15) 0.0196(13) 0.0031(11) 0.0001(10) 0.0031(11)
C42 0.0187(13) 0.0203(15) 0.0213(13) 0.0010(11) 0.0026(11) 0.0038(11)
C43 0.0187(14) 0.0207(16) 0.0324(15) 0.0089(12) 0.0002(12) -0.0034(12)
C44 0.0178(14) 0.0381(19) 0.0334(16) 0.0139(14) 0.0074(12) 0.0006(13)
C45 0.0251(15) 0.0386(19) 0.0238(14) 0.0039(13) 0.0094(12) 0.0066(13)
C46 0.0208(14) 0.0215(16) 0.0254(14) -0.0006(12) 0.0030(11) -0.0007(12)
C51 0.0187(13) 0.0177(15) 0.0228(14) -0.0047(11) 0.0044(11) 0.0046(11)
C52 0.0215(14) 0.0242(16) 0.0254(14) -0.0045(12) 0.0062(11) 0.0003(12)
C53 0.0285(16) 0.0375(19) 0.0205(14) -0.0022(13) 0.0015(12) 0.0068(14)
C54 0.0190(14) 0.0353(18) 0.0284(16) -0.0132(13) -0.0026(12) 0.0010(13)
C55 0.0172(14) 0.0243(17) 0.0402(17) -0.0103(13) 0.0052(12) 0.0008(12)
C56 0.0170(13) 0.0193(15) 0.0233(14) -0.0023(11) 0.0046(11) 0.0056(11)
C61 0.0160(13) 0.0202(15) 0.0223(13) -0.0029(11) 0.0028(10) -0.0035(11)
C62 0.0264(15) 0.0216(16) 0.0203(14) -0.0015(11) 0.0021(11) 0.0006(12)
C63 0.0309(16) 0.0217(16) 0.0349(17) -0.0054(13) 0.0040(13) 0.0099(13)
C64 0.0304(16) 0.0320(18) 0.0349(17) -0.0176(14) 0.0123(13) 0.0020(13)
C65 0.0278(15) 0.0331(18) 0.0202(14) -0.0059(12) 0.0083(12) -0.0026(13)
C66 0.0213(14) 0.0198(15) 0.0269(14) -0.0030(12) 0.0048(11) -0.0009(12)
N78 0.0271(12) 0.0227(13) 0.0230(12) -0.0002(9) 0.0074(9) 0.0028(10)
N71 0.0242(12) 0.0216(13) 0.0214(11) -0.0023(9) 0.0045(9) -0.0016(10)
C72 0.0275(19) 0.034(2) 0.053(2) -0.0147(18) 0.0004(16) 0.0035(16)
C73 0.059(3) 0.025(2) 0.057(2) -0.0130(17) 0.040(2) -0.0115(18)
C74 0.058(2) 0.028(2) 0.0214(17) -0.0014(15) 0.0016(16) 0.0065(17)
C75 0.0253(18) 0.025(2) 0.046(2) -0.0078(16) 0.0047(15) 0.0045(14)
C76 0.041(2) 0.0233(19) 0.0346(19) -0.0053(14) 0.0185(16) -0.0040(15)
C77 0.046(2) 0.025(2) 0.0217(16) -0.0029(14) 0.0022(15) 0.0007(16)
N81 0.0193(11) 0.0219(13) 0.0203(11) 0.0000(9) 0.0031(9) 0.0006(9)
N88 0.0201(11) 0.0231(13) 0.0215(11) 0.0010(9) 0.0036(9) 0.0005(10)
C82 0.0229(15) 0.0390(19) 0.0349(16) 0.0095(14) 0.0036(12) -0.0036(13)
C83 0.0336(17) 0.0245(18) 0.0475(18) -0.0024(14) -0.0077(14) 0.0031(13)
C84 0.0231(15) 0.068(2) 0.0275(15) -0.0099(15) 0.0073(12) 0.0021(15)
C85 0.0223(14) 0.0279(17) 0.0316(15) 0.0066(12) 0.0060(12) 0.0004(12)
C86 0.0284(15) 0.0244(17) 0.0306(15) -0.0029(12) -0.0030(12) -0.0023(12)
C87 0.0210(14) 0.048(2) 0.0272(15) -0.0009(13) 0.0065(12) -0.0004(13)
C91 0.044(2) 0.054(2) 0.061(2) 0.0215(18) 0.0187(17) 0.0048(17)
Cl92 0.0732(6) 0.0587(6) 0.0452(5) -0.0016(4) 0.0258(4) -0.0255(5)
Cl93 0.0491(5) 0.0508(6) 0.0681(6) 0.0117(4) 0.0017(4) -0.0112(4)
C94 0.0363(18) 0.036(2) 0.053(2) -0.0009(15) 0.0151(15) 0.0008(15)
Cl95 0.0430(4) 0.0451(5) 0.0389(4) 0.0025(4) 0.0098(3) 0.0108(4)
Cl96 0.0465(5) 0.0357(5) 0.0420(4) -0.0027(3) 0.0079(3) 0.0052(4)

loop_
_atom_type_symbol
_atom_type_description
_atom_type_scat_dispersion_real
_atom_type_scat_dispersion_imag
_atom_type_scat_source
C C 0.0033 0.0016 'International Tables Vol C Tables 4.2.6.8 and 6.1.1.4'
H H 0.0000 0.0000 'International Tables Vol C Tables 4.2.6.8 and 6.1.1.4'
B B 0.0013 0.0007 'International Tables Vol C Tables 4.2.6.8 and 6.1.1.4'
N N 0.0061 0.0033 'International Tables Vol C Tables 4.2.6.8 and 6.1.1.4'
F F 0.0171 0.0103 'International Tables Vol C Tables 4.2.6.8 and 6.1.1.4'
Cl Cl 0.1484 0.1585 'International Tables Vol C Tables 4.2.6.8 and 6.1.1.4'

loop_
_geom_angle_atom_site_label_1
_geom_angle_atom_site_label_2
_geom_angle_atom_site_label_3
_geom_angle
_geom_angle_site_symmetry_1
_geom_angle_site_symmetry_3
_geom_angle_publ_flag
N1 B1 C31 105.85(19) . . ?
N1 B1 C11 110.0(2) . . ?
C31 B1 C11 114.0(2) . . ?
N1 B1 C21 105.4(2) . . ?
C31 B1 C21 113.3(2) . . ?
C11 B1 C21 107.93(19) . . ?
B1 N1 H1A 115.3(17) . . ?
B1 N1 H1B 113.4(17) . . ?
H1A N1 H1B 108(2) . . ?
B1 N1 H1C 113.1(19) . . ?
H1A N1 H1C 99(2) . . ?
H1B N1 H1C 107(2) . . ?
C12 C11 C16 113.5(2) . . ?
C12 C11 B1 120.5(2) . . ?
C16 C11 B1 125.9(2) . . ?
F12 C12 C13 116.2(2) . . ?
F12 C12 C11 119.3(2) . . ?
C13 C12 C11 124.5(2) . . ?
F13 C13 C14 120.0(2) . . ?
F13 C13 C12 120.9(3) . . ?
C14 C13 C12 119.1(3) . . ?
F14 C14 C15 120.3(3) . . ?
F14 C14 C13 120.4(3) . . ?
C15 C14 C13 119.3(2) . . ?
F15 C15 C14 120.2(2) . . ?
F15 C15 C16 120.8(3) . . ?
C14 C15 C16 119.0(2) . . ?
F16 C16 C11 120.8(2) . . ?
F16 C16 C15 114.7(2) . . ?
C11 C16 C15 124.5(2) . . ?
C22 C21 C26 113.3(2) . . ?
C22 C21 B1 119.7(2) . . ?
C26 C21 B1 127.0(2) . . ?
F22 C22 C21 119.9(2) . . ?
F22 C22 C23 114.8(2) . . ?
C21 C22 C23 125.3(2) . . ?
F23 C23 C24 120.4(2) . . ?
F23 C23 C22 121.1(2) . . ?
C24 C23 C22 118.5(2) . . ?
F24 C24 C25 120.6(2) . . ?
F24 C24 C23 120.2(3) . . ?
C25 C24 C23 119.2(2) . . ?
F25 C25 C24 119.2(2) . . ?
F25 C25 C26 120.8(3) . . ?
C24 C25 C26 120.0(2) . . ?
F26 C26 C25 115.7(2) . . ?
F26 C26 C21 120.6(2) . . ?
C25 C26 C21 123.7(2) . . ?
C32 C31 C36 112.9(2) . . ?
C32 C31 B1 126.8(2) . . ?
C36 C31 B1 120.2(2) . . ?
F32 C32 C33 115.2(2) . . ?
F32 C32 C31 120.8(2) . . ?
C33 C32 C31 124.0(2) . . ?
F33 C33 C34 119.4(2) . . ?
F33 C33 C32 120.3(2) . . ?
C34 C33 C32 120.3(2) . . ?
F34 C34 C33 120.9(3) . . ?
F34 C34 C35 120.6(2) . . ?
C33 C34 C35 118.5(2) . . ?
F35 C35 C36 120.8(3) . . ?
F35 C35 C34 119.7(2) . . ?
C36 C35 C34 119.5(2) . . ?
F36 C36 C35 116.6(2) . . ?
F36 C36 C31 118.6(2) . . ?
C35 C36 C31 124.8(2) . . ?
N2 B2 C41 105.84(19) . . ?
N2 B2 C61 110.2(2) . . ?
C41 B2 C61 115.1(2) . . ?
N2 B2 C51 105.4(2) . . ?
C41 B2 C51 112.6(2) . . ?
C61 B2 C51 107.24(19) . . ?
B2 N2 H2A 113.1(16) . . ?
B2 N2 H2B 113.6(17) . . ?
H2A N2 H2B 112(2) . . ?
B2 N2 H2C 111.5(17) . . ?
H2A N2 H2C 105(2) . . ?
H2B N2 H2C 100(2) . . ?
C46 C41 C42 113.2(2) . . ?
C46 C41 B2 119.8(2) . . ?
C42 C41 B2 126.9(2) . . ?
F42 C42 C43 115.4(2) . . ?
F42 C42 C41 120.6(2) . . ?
C43 C42 C41 124.0(2) . . ?
F43 C43 C44 119.9(2) . . ?
F43 C43 C42 120.2(2) . . ?
C44 C43 C42 119.9(3) . . ?
F44 C44 C43 121.0(3) . . ?
F44 C44 C45 120.0(3) . . ?
C43 C44 C45 119.0(2) . . ?
F45 C45 C46 120.8(3) . . ?
F45 C45 C44 120.1(2) . . ?
C46 C45 C44 119.1(2) . . ?
F46 C46 C45 116.2(2) . . ?
F46 C46 C41 119.1(2) . . ?
C45 C46 C41 124.7(2) . . ?
C56 C51 C52 113.9(2) . . ?
C56 C51 B2 119.9(2) . . ?
C52 C51 B2 126.2(2) . . ?
F52 C52 C53 116.0(2) . . ?
F52 C52 C51 121.0(2) . . ?
C53 C52 C51 123.0(3) . . ?
F53 C53 C54 119.4(2) . . ?
F53 C53 C52 120.2(3) . . ?
C54 C53 C52 120.4(2) . . ?
F54 C54 C53 120.4(2) . . ?
F54 C54 C55 120.4(3) . . ?
C53 C54 C55 119.3(2) . . ?
F55 C55 C54 120.7(2) . . ?
F55 C55 C56 120.4(2) . . ?
C54 C55 C56 118.9(3) . . ?
F56 C56 C55 115.7(2) . . ?
F56 C56 C51 119.8(2) . . ?
C55 C56 C51 124.5(2) . . ?
C62 C61 C66 113.2(2) . . ?
C62 C61 B2 119.9(2) . . ?
C66 C61 B2 126.8(2) . . ?
F62 C62 C63 116.7(2) . . ?
F62 C62 C61 118.7(2) . . ?
C63 C62 C61 124.7(2) . . ?
F63 C63 C62 121.2(2) . . ?
F63 C63 C64 119.4(2) . . ?
C62 C63 C64 119.4(2) . . ?
F64 C64 C65 120.4(2) . . ?
F64 C64 C63 120.6(3) . . ?
C65 C64 C63 119.0(2) . . ?
F65 C65 C64 120.2(2) . . ?
F65 C65 C66 120.1(2) . . ?
C64 C65 C66 119.7(2) . . ?
F66 C66 C65 115.2(2) . . ?
F66 C66 C61 120.8(2) . . ?
C65 C66 C61 123.9(2) . . ?
C77A N78 C75A 115.8(14) . . ?
C77A N78 C77 141.0(9) . . ?
C75A N78 C77 48.1(11) . . ?
C77A N78 C75 56.8(9) . . ?
C75A N78 C75 138.5(10) . . ?
C77 N78 C75 108.5(2) . . ?
C77A N78 C76 55.5(9) . . ?
C75A N78 C76 62.9(11) . . ?
C77 N78 C76 107.1(2) . . ?
C75 N78 C76 107.3(2) . . ?
C77A N78 C76A 108.9(13) . . ?
C75A N78 C76A 110.4(15) . . ?
C77 N78 C76A 63.3(10) . . ?
C75 N78 C76A 52.6(9) . . ?
C76 N78 C76A 144.6(10) . . ?
C72A N71 C72 135.2(10) . . ?
C72A N71 C74 48.5(10) . . ?
C72 N71 C74 109.2(2) . . ?
C72A N71 C73 61.7(10) . . ?
C72 N71 C73 108.2(3) . . ?
C74 N71 C73 108.3(2) . . ?
C72A N71 C74A 112.7(14) . . ?
C72 N71 C74A 51.1(10) . . ?
C74 N71 C74A 135.5(9) . . ?
C73 N71 C74A 59.0(10) . . ?
C72A N71 C73A 103.7(12) . . ?
C72 N71 C73A 54.0(7) . . ?
C74 N71 C73A 58.9(7) . . ?
C73 N71 C73A 140.0(7) . . ?
C74A N71 C73A 101.7(12) . . ?
N71 C72 C75 111.1(3) . . ?
N71 C72 H72A 109.4 . . ?
C75 C72 H72A 109.4 . . ?
N71 C72 H72B 109.4 . . ?
C75 C72 H72B 109.4 . . ?
H72A C72 H72B 108.0 . . ?
N71 C73 C76 110.2(3) . . ?
N71 C73 H73A 109.6 . . ?
C76 C73 H73A 109.6 . . ?
N71 C73 H73B 109.6 . . ?
C76 C73 H73B 109.6 . . ?
H73A C73 H73B 108.1 . . ?
N71 C74 C77 110.6(2) . . ?
N71 C74 H74A 109.5 . . ?
C77 C74 H74A 109.5 . . ?
N71 C74 H74B 109.5 . . ?
C77 C74 H74B 109.5 . . ?
H74A C74 H74B 108.1 . . ?
N78 C75 C72 110.8(2) . . ?
N78 C75 H75A 109.5 . . ?
C72 C75 H75A 109.5 . . ?
N78 C75 H75B 109.5 . . ?
C72 C75 H75B 109.5 . . ?
H75A C75 H75B 108.1 . . ?
N78 C76 C73 110.5(2) . . ?
N78 C76 H76A 109.5 . . ?
C73 C76 H76A 109.5 . . ?
N78 C76 H76B 109.5 . . ?
C73 C76 H76B 109.5 . . ?
H76A C76 H76B 108.1 . . ?
N78 C77 C74 111.2(2) . . ?
N78 C77 H77A 109.4 . . ?
C74 C77 H77A 109.4 . . ?
N78 C77 H77B 109.4 . . ?
C74 C77 H77B 109.4 . . ?
H77A C77 H77B 108.0 . . ?
N71 C72A C75A 115.0(18) . . ?
N71 C72A H72C 108.5 . . ?
C75A C72A H72C 108.5 . . ?
N71 C72A H72D 108.5 . . ?
C75A C72A H72D 108.5 . . ?
H72C C72A H72D 107.5 . . ?
C76A C73A N71 109.4(15) . . ?
C76A C73A H73C 109.8 . . ?
N71 C73A H73C 109.8 . . ?
C76A C73A H73D 109.8 . . ?
N71 C73A H73D 109.8 . . ?
H73C C73A H73D 108.2 . . ?
N71 C74A C77A 112.7(16) . . ?
N71 C74A H74C 109.0 . . ?
C77A C74A H74C 109.0 . . ?
N71 C74A H74D 109.0 . . ?
C77A C74A H74D 109.0 . . ?
H74C C74A H74D 107.8 . . ?
N78 C75A C72A 108.1(18) . . ?
N78 C75A H75C 110.1 . . ?
C72A C75A H75C 110.1 . . ?
N78 C75A H75D 110.1 . . ?
C72A C75A H75D 110.1 . . ?
H75C C75A H75D 108.4 . . ?
N78 C76A C73A 104.6(16) . . ?
N78 C76A H76C 110.8 . . ?
C73A C76A H76C 110.8 . . ?
N78 C76A H76D 110.8 . . ?
C73A C76A H76D 110.8 . . ?
H76C C76A H76D 108.9 . . ?
N78 C77A C74A 108.4(16) . . ?
N78 C77A H77C 110.0 . . ?
C74A C77A H77C 110.0 . . ?
N78 C77A H77D 110.0 . . ?
C74A C77A H77D 110.0 . . ?
H77C C77A H77D 108.4 . . ?
C83 N81 C82 108.7(2) . . ?
C83 N81 C84 108.0(2) . . ?
C82 N81 C84 108.3(2) . . ?
C86 N88 C87 108.4(2) . . ?
C86 N88 C85 108.0(2) . . ?
C87 N88 C85 108.1(2) . . ?
N81 C82 C85 110.7(2) . . ?
N81 C82 H82A 109.5 . . ?
C85 C82 H82A 109.5 . . ?
N81 C82 H82B 109.5 . . ?
C85 C82 H82B 109.5 . . ?
H82A C82 H82B 108.1 . . ?
N81 C83 C86 110.3(2) . . ?
N81 C83 H83A 109.6 . . ?
C86 C83 H83A 109.6 . . ?
N81 C83 H83B 109.6 . . ?
C86 C83 H83B 109.6 . . ?
H83A C83 H83B 108.1 . . ?
N81 C84 C87 110.1(2) . . ?
N81 C84 H84A 109.6 . . ?
C87 C84 H84A 109.6 . . ?
N81 C84 H84B 109.6 . . ?
C87 C84 H84B 109.6 . . ?
H84A C84 H84B 108.2 . . ?
N88 C85 C82 109.8(2) . . ?
N88 C85 H85A 109.7 . . ?
C82 C85 H85A 109.7 . . ?
N88 C85 H85B 109.7 . . ?
C82 C85 H85B 109.7 . . ?
H85A C85 H85B 108.2 . . ?
N88 C86 C83 110.1(2) . . ?
N88 C86 H86A 109.6 . . ?
C83 C86 H86A 109.6 . . ?
N88 C86 H86B 109.6 . . ?
C83 C86 H86B 109.6 . . ?
H86A C86 H86B 108.2 . . ?
N88 C87 C84 110.1(2) . . ?
N88 C87 H87A 109.6 . . ?
C84 C87 H87A 109.6 . . ?
N88 C87 H87B 109.6 . . ?
C84 C87 H87B 109.6 . . ?
H87A C87 H87B 108.2 . . ?
Cl93 C91 Cl92 111.61(19) . . ?
Cl93 C91 H91A 109.3 . . ?
Cl92 C91 H91A 109.3 . . ?
Cl93 C91 H91B 109.3 . . ?
Cl92 C91 H91B 109.3 . . ?
H91A C91 H91B 108.0 . . ?
Cl95 C94 Cl96 112.54(17) . . ?
Cl95 C94 H94A 109.1 . . ?
Cl96 C94 H94A 109.1 . . ?
Cl95 C94 H94B 109.1 . . ?
Cl96 C94 H94B 109.1 . . ?
H94A C94 H94B 107.8 . . ?

loop_
_geom_bond_atom_site_label_1
_geom_bond_atom_site_label_2
_geom_bond_distance
_geom_bond_site_symmetry_2
_geom_bond_publ_flag
B1 N1 1.602(3) . ?
B1 C31 1.639(4) . ?
B1 C11 1.641(4) . ?
B1 C21 1.651(3) . ?
N1 H1A 0.93(3) . ?
N1 H1B 0.93(3) . ?
N1 H1C 0.88(3) . ?
F12 C12 1.359(3) . ?
F13 C13 1.348(3) . ?
F14 C14 1.355(3) . ?
F15 C15 1.342(3) . ?
F16 C16 1.361(3) . ?
F22 C22 1.364(3) . ?
F23 C23 1.345(3) . ?
F24 C24 1.345(3) . ?
F25 C25 1.346(3) . ?
F26 C26 1.344(3) . ?
F32 C32 1.351(3) . ?
F33 C33 1.352(3) . ?
F34 C34 1.339(3) . ?
F35 C35 1.354(3) . ?
F36 C36 1.358(3) . ?
C11 C12 1.377(3) . ?
C11 C16 1.378(3) . ?
C12 C13 1.377(4) . ?
C13 C14 1.370(4) . ?
C14 C15 1.370(4) . ?
C15 C16 1.379(4) . ?
C21 C22 1.384(4) . ?
C21 C26 1.389(3) . ?
C22 C23 1.385(3) . ?
C23 C24 1.380(4) . ?
C24 C25 1.369(4) . ?
C25 C26 1.388(4) . ?
C31 C32 1.386(3) . ?
C31 C36 1.399(3) . ?
C32 C33 1.381(4) . ?
C33 C34 1.367(4) . ?
C34 C35 1.382(4) . ?
C35 C36 1.366(4) . ?
B2 N2 1.614(4) . ?
B2 C41 1.636(4) . ?
B2 C61 1.643(4) . ?
B2 C51 1.659(3) . ?
N2 H2A 0.92(3) . ?
N2 H2B 0.90(3) . ?
N2 H2C 0.89(3) . ?
F42 C42 1.357(3) . ?
F43 C43 1.349(3) . ?
F44 C44 1.344(3) . ?
F45 C45 1.353(3) . ?
F46 C46 1.357(3) . ?
F52 C52 1.345(3) . ?
F53 C53 1.351(3) . ?
F54 C54 1.344(3) . ?
F55 C55 1.348(3) . ?
F56 C56 1.364(3) . ?
F62 C62 1.353(3) . ?
F63 C63 1.345(3) . ?
F64 C64 1.342(3) . ?
F65 C65 1.354(3) . ?
F66 C66 1.361(3) . ?
C41 C46 1.389(4) . ?
C41 C42 1.391(4) . ?
C42 C43 1.380(4) . ?
C43 C44 1.366(4) . ?
C44 C45 1.383(4) . ?
C45 C46 1.374(4) . ?
C51 C56 1.389(4) . ?
C51 C52 1.390(3) . ?
C52 C53 1.386(3) . ?
C53 C54 1.368(4) . ?
C54 C55 1.371(4) . ?
C55 C56 1.384(3) . ?
C61 C62 1.387(3) . ?
C61 C66 1.389(3) . ?
C62 C63 1.373(4) . ?
C63 C64 1.374(4) . ?
C64 C65 1.367(4) . ?
C65 C66 1.385(4) . ?
N78 C77A 1.41(2) . ?
N78 C75A 1.42(2) . ?
N78 C77 1.470(4) . ?
N78 C75 1.474(4) . ?
N78 C76 1.493(4) . ?
N78 C76A 1.59(3) . ?
N71 C72A 1.43(2) . ?
N71 C72 1.443(4) . ?
N71 C74 1.455(4) . ?
N71 C73 1.486(4) . ?
N71 C74A 1.51(2) . ?
N71 C73A 1.646(19) . ?
C72 C75 1.543(5) . ?
C72 H72A 0.9700 . ?
C72 H72B 0.9700 . ?
C73 C76 1.548(4) . ?
C73 H73A 0.9700 . ?
C73 H73B 0.9700 . ?
C74 C77 1.541(4) . ?
C74 H74A 0.9700 . ?
C74 H74B 0.9700 . ?
C75 H75A 0.9700 . ?
C75 H75B 0.9700 . ?
C76 H76A 0.9700 . ?
C76 H76B 0.9700 . ?
C77 H77A 0.9700 . ?
C77 H77B 0.9700 . ?
C72A C75A 1.54(3) . ?
C72A H72C 0.9700 . ?
C72A H72D 0.9700 . ?
C73A C76A 1.64(3) . ?
C73A H73C 0.9700 . ?
C73A H73D 0.9700 . ?
C74A C77A 1.56(3) . ?
C74A H74C 0.9700 . ?
C74A H74D 0.9700 . ?
C75A H75C 0.9700 . ?
C75A H75D 0.9700 . ?
C76A H76C 0.9700 . ?
C76A H76D 0.9700 . ?
C77A H77C 0.9700 . ?
C77A H77D 0.9700 . ?
N81 C83 1.465(3) . ?
N81 C82 1.466(3) . ?
N81 C84 1.468(3) . ?
N88 C86 1.469(3) . ?
N88 C87 1.474(3) . ?
N88 C85 1.482(3) . ?
C82 C85 1.547(3) . ?
C82 H82A 0.9700 . ?
C82 H82B 0.9700 . ?
C83 C86 1.548(4) . ?
C83 H83A 0.9700 . ?
C83 H83B 0.9700 . ?
C84 C87 1.555(3) . ?
C84 H84A 0.9700 . ?
C84 H84B 0.9700 . ?
C85 H85A 0.9700 . ?
C85 H85B 0.9700 . ?
C86 H86A 0.9700 . ?
C86 H86B 0.9700 . ?
C87 H87A 0.9700 . ?
C87 H87B 0.9700 . ?
C91 Cl93 1.755(4) . ?
C91 Cl92 1.762(3) . ?
C91 H91A 0.9700 . ?
C91 H91B 0.9700 . ?
C94 Cl95 1.756(3) . ?
C94 Cl96 1.763(3) . ?
C94 H94A 0.9700 . ?
C94 H94B 0.9700 . ?

loop_
_geom_hbond_atom_site_label_D
_geom_hbond_atom_site_label_H
_geom_hbond_atom_site_label_A
_geom_hbond_distance_DH
_geom_hbond_distance_HA
_geom_hbond_distance_DA
_geom_hbond_angle_DHA
_geom_hbond_site_symmetry_A
N1 H1A N78 0.93(3) 2.03(3) 2.936(3) 164(2) .
N1 H1B N81 0.93(3) 1.96(3) 2.890(3) 176(2) .
N1 H1C F22 0.88(3) 2.29(3) 2.743(3) 112(2) .
N1 H1C F16 0.88(3) 2.30(3) 2.672(3) 105(2) .
N2 H2A N71 0.92(3) 2.03(3) 2.928(3) 164(2) .
N2 H2B N88 0.90(3) 2.04(3) 2.936(3) 176(3) 4_666
N2 H2C F56 0.89(3) 2.34(3) 2.737(3) 107.2(19) .
N2 H2C F66 0.89(3) 2.16(3) 2.689(3) 117(2) .
N2 H2C Cl95 0.89(3) 2.99(3) 3.804(2) 154(2) 4_666

loop_
_geom_torsion_atom_site_label_1
_geom_torsion_atom_site_label_2
_geom_torsion_atom_site_label_3
_geom_torsion_atom_site_label_4
_geom_torsion
_geom_torsion_site_symmetry_1
_geom_torsion_site_symmetry_2
_geom_torsion_site_symmetry_3
_geom_torsion_site_symmetry_4
_geom_torsion_publ_flag
N1 B1 C11 C12 162.8(2) . . . . ?
C31 B1 C11 C12 -78.4(3) . . . . ?
C21 B1 C11 C12 48.3(3) . . . . ?
N1 B1 C11 C16 -12.9(3) . . . . ?
C31 B1 C11 C16 105.8(3) . . . . ?
C21 B1 C11 C16 -127.5(2) . . . . ?
C16 C11 C12 F12 -176.5(2) . . . . ?
B1 C11 C12 F12 7.3(4) . . . . ?
C16 C11 C12 C13 2.3(4) . . . . ?
B1 C11 C12 C13 -174.0(2) . . . . ?
F12 C12 C13 F13 -1.9(4) . . . . ?
C11 C12 C13 F13 179.3(2) . . . . ?
F12 C12 C13 C14 178.8(2) . . . . ?
C11 C12 C13 C14 0.0(4) . . . . ?
F13 C13 C14 F14 -0.8(4) . . . . ?
C12 C13 C14 F14 178.5(2) . . . . ?
F13 C13 C14 C15 179.1(2) . . . . ?
C12 C13 C14 C15 -1.6(4) . . . . ?
F14 C14 C15 F15 0.5(4) . . . . ?
C13 C14 C15 F15 -179.4(2) . . . . ?
F14 C14 C15 C16 -179.4(2) . . . . ?
C13 C14 C15 C16 0.7(4) . . . . ?
C12 C11 C16 F16 175.7(2) . . . . ?
B1 C11 C16 F16 -8.2(4) . . . . ?
C12 C11 C16 C15 -3.3(4) . . . . ?
B1 C11 C16 C15 172.7(2) . . . . ?
F15 C15 C16 F16 2.9(4) . . . . ?
C14 C15 C16 F16 -177.1(2) . . . . ?
F15 C15 C16 C11 -178.0(2) . . . . ?
C14 C15 C16 C11 2.0(4) . . . . ?
N1 B1 C21 C22 -47.5(3) . . . . ?
C31 B1 C21 C22 -162.8(2) . . . . ?
C11 B1 C21 C22 70.0(3) . . . . ?
N1 B1 C21 C26 132.3(3) . . . . ?
C31 B1 C21 C26 17.1(4) . . . . ?
C11 B1 C21 C26 -110.1(3) . . . . ?
C26 C21 C22 F22 177.2(2) . . . . ?
B1 C21 C22 F22 -2.9(3) . . . . ?
C26 C21 C22 C23 -3.2(4) . . . . ?
B1 C21 C22 C23 176.6(2) . . . . ?
F22 C22 C23 F23 3.2(3) . . . . ?
C21 C22 C23 F23 -176.4(2) . . . . ?
F22 C22 C23 C24 -178.0(2) . . . . ?
C21 C22 C23 C24 2.4(4) . . . . ?
F23 C23 C24 F24 -1.5(4) . . . . ?
C22 C23 C24 F24 179.6(2) . . . . ?
F23 C23 C24 C25 178.6(2) . . . . ?
C22 C23 C24 C25 -0.2(4) . . . . ?
F24 C24 C25 F25 -1.2(4) . . . . ?
C23 C24 C25 F25 178.6(2) . . . . ?
F24 C24 C25 C26 179.4(2) . . . . ?
C23 C24 C25 C26 -0.8(4) . . . . ?
F25 C25 C26 F26 0.7(4) . . . . ?
C24 C25 C26 F26 -180.0(2) . . . . ?
F25 C25 C26 C21 -179.6(2) . . . . ?
C24 C25 C26 C21 -0.2(4) . . . . ?
C22 C21 C26 F26 -178.2(2) . . . . ?
B1 C21 C26 F26 2.0(4) . . . . ?
C22 C21 C26 C25 2.1(4) . . . . ?
B1 C21 C26 C25 -177.8(2) . . . . ?
N1 B1 C31 C32 120.1(2) . . . . ?
C11 B1 C31 C32 -1.0(3) . . . . ?
C21 B1 C31 C32 -124.9(2) . . . . ?
N1 B1 C31 C36 -56.5(3) . . . . ?
C11 B1 C31 C36 -177.5(2) . . . . ?
C21 B1 C31 C36 58.5(3) . . . . ?
C36 C31 C32 F32 178.8(2) . . . . ?
B1 C31 C32 F32 2.0(4) . . . . ?
C36 C31 C32 C33 0.1(3) . . . . ?
B1 C31 C32 C33 -176.6(2) . . . . ?
F32 C32 C33 F33 0.5(3) . . . . ?
C31 C32 C33 F33 179.2(2) . . . . ?
F32 C32 C33 C34 -179.2(2) . . . . ?
C31 C32 C33 C34 -0.5(4) . . . . ?
F33 C33 C34 F34 1.4(4) . . . . ?
C32 C33 C34 F34 -178.9(2) . . . . ?
F33 C33 C34 C35 -179.5(2) . . . . ?
C32 C33 C34 C35 0.2(4) . . . . ?
F34 C34 C35 F35 -0.6(4) . . . . ?
C33 C34 C35 F35 -179.6(2) . . . . ?
F34 C34 C35 C36 179.6(2) . . . . ?
C33 C34 C35 C36 0.5(4) . . . . ?
F35 C35 C36 F36 -0.1(4) . . . . ?
C34 C35 C36 F36 179.7(2) . . . . ?
F35 C35 C36 C31 179.2(2) . . . . ?
C34 C35 C36 C31 -0.9(4) . . . . ?
C32 C31 C36 F36 179.9(2) . . . . ?
B1 C31 C36 F36 -3.0(3) . . . . ?
C32 C31 C36 C35 0.6(4) . . . . ?
B1 C31 C36 C35 177.6(2) . . . . ?
N2 B2 C41 C46 57.4(3) . . . . ?
C61 B2 C41 C46 179.4(2) . . . . ?
C51 B2 C41 C46 -57.2(3) . . . . ?
N2 B2 C41 C42 -120.8(2) . . . . ?
C61 B2 C41 C42 1.2(3) . . . . ?
C51 B2 C41 C42 124.6(2) . . . . ?
C46 C41 C42 F42 -178.3(2) . . . . ?
B2 C41 C42 F42 0.0(4) . . . . ?
C46 C41 C42 C43 0.2(3) . . . . ?
B2 C41 C42 C43 178.5(2) . . . . ?
F42 C42 C43 F43 -0.6(3) . . . . ?
C41 C42 C43 F43 -179.2(2) . . . . ?
F42 C42 C43 C44 178.8(2) . . . . ?
C41 C42 C43 C44 0.2(4) . . . . ?
F43 C43 C44 F44 -0.6(4) . . . . ?
C42 C43 C44 F44 -180.0(2) . . . . ?
F43 C43 C44 C45 179.5(2) . . . . ?
C42 C43 C44 C45 0.0(4) . . . . ?
F44 C44 C45 F45 -0.9(4) . . . . ?
C43 C44 C45 F45 179.1(2) . . . . ?
F44 C44 C45 C46 179.3(2) . . . . ?
C43 C44 C45 C46 -0.7(4) . . . . ?
F45 C45 C46 F46 0.5(3) . . . . ?
C44 C45 C46 F46 -179.7(2) . . . . ?
F45 C45 C46 C41 -178.6(2) . . . . ?
C44 C45 C46 C41 1.2(4) . . . . ?
C42 C41 C46 F46 -179.9(2) . . . . ?
B2 C41 C46 F46 1.6(3) . . . . ?
C42 C41 C46 C45 -0.9(4) . . . . ?
B2 C41 C46 C45 -179.4(2) . . . . ?
N2 B2 C51 C56 46.0(3) . . . . ?
C41 B2 C51 C56 161.0(2) . . . . ?
C61 B2 C51 C56 -71.4(3) . . . . ?
N2 B2 C51 C52 -133.8(3) . . . . ?
C41 B2 C51 C52 -18.9(3) . . . . ?
C61 B2 C51 C52 108.7(3) . . . . ?
C56 C51 C52 F52 178.2(2) . . . . ?
B2 C51 C52 F52 -2.0(4) . . . . ?
C56 C51 C52 C53 -1.7(4) . . . . ?
B2 C51 C52 C53 178.2(2) . . . . ?
F52 C52 C53 F53 0.4(4) . . . . ?
C51 C52 C53 F53 -179.8(2) . . . . ?
F52 C52 C53 C54 180.0(2) . . . . ?
C51 C52 C53 C54 -0.2(4) . . . . ?
F53 C53 C54 F54 1.2(4) . . . . ?
C52 C53 C54 F54 -178.4(2) . . . . ?
F53 C53 C54 C55 -179.6(2) . . . . ?
C52 C53 C54 C55 0.8(4) . . . . ?
F54 C54 C55 F55 0.1(4) . . . . ?
C53 C54 C55 F55 -179.2(2) . . . . ?
F54 C54 C55 C56 179.7(2) . . . . ?
C53 C54 C55 C56 0.5(4) . . . . ?
F55 C55 C56 F56 -3.1(3) . . . . ?
C54 C55 C56 F56 177.3(2) . . . . ?
F55 C55 C56 C51 177.1(2) . . . . ?
C54 C55 C56 C51 -2.6(4) . . . . ?
C52 C51 C56 F56 -176.8(2) . . . . ?
B2 C51 C56 F56 3.4(3) . . . . ?
C52 C51 C56 C55 3.1(4) . . . . ?
B2 C51 C56 C55 -176.8(2) . . . . ?
N2 B2 C61 C62 -167.7(2) . . . . ?
C41 B2 C61 C62 72.7(3) . . . . ?
C51 B2 C61 C62 -53.5(3) . . . . ?
N2 B2 C61 C66 8.3(3) . . . . ?
C41 B2 C61 C66 -111.3(3) . . . . ?
C51 B2 C61 C66 122.6(3) . . . . ?
C66 C61 C62 F62 177.5(2) . . . . ?
B2 C61 C62 F62 -5.9(3) . . . . ?
C66 C61 C62 C63 -1.2(4) . . . . ?
B2 C61 C62 C63 175.4(3) . . . . ?
F62 C62 C63 F63 1.0(4) . . . . ?
C61 C62 C63 F63 179.8(2) . . . . ?
F62 C62 C63 C64 -179.5(2) . . . . ?
C61 C62 C63 C64 -0.8(4) . . . . ?
F63 C63 C64 F64 0.0(4) . . . . ?
C62 C63 C64 F64 -179.5(2) . . . . ?
F63 C63 C64 C65 -179.1(2) . . . . ?
C62 C63 C64 C65 1.4(4) . . . . ?
F64 C64 C65 F65 0.3(4) . . . . ?
C63 C64 C65 F65 179.4(2) . . . . ?
F64 C64 C65 C66 -179.2(2) . . . . ?
C63 C64 C65 C66 -0.1(4) . . . . ?
F65 C65 C66 F66 -1.6(4) . . . . ?
C64 C65 C66 F66 177.9(2) . . . . ?
F65 C65 C66 C61 178.5(2) . . . . ?
C64 C65 C66 C61 -2.0(4) . . . . ?
C62 C61 C66 F66 -177.3(2) . . . . ?
B2 C61 C66 F66 6.4(4) . . . . ?
C62 C61 C66 C65 2.6(4) . . . . ?
B2 C61 C66 C65 -173.7(2) . . . . ?
C72A N71 C72 C75 -6.0(16) . . . . ?
C74 N71 C72 C75 -55.9(4) . . . . ?
C73 N71 C72 C75 61.8(4) . . . . ?
C74A N71 C72 C75 77.8(12) . . . . ?
C73A N71 C72 C75 -77.5(9) . . . . ?
C72A N71 C73 C76 75.6(11) . . . . ?
C72 N71 C73 C76 -56.6(3) . . . . ?
C74 N71 C73 C76 61.6(3) . . . . ?
C74A N71 C73 C76 -71.1(11) . . . . ?
C73A N71 C73 C76 -1.5(12) . . . . ?
C72A N71 C74 C77 -72.6(13) . . . . ?
C72 N71 C74 C77 61.5(4) . . . . ?
C73 N71 C74 C77 -56.1(4) . . . . ?
C74A N71 C74 C77 8.0(15) . . . . ?
C73A N71 C74 C77 81.9(9) . . . . ?
C77A N78 C75 C72 -80.3(11) . . . . ?
C75A N78 C75 C72 12.3(17) . . . . ?
C77 N78 C75 C72 59.2(3) . . . . ?
C76 N78 C75 C72 -56.2(3) . . . . ?
C76A N78 C75 C72 90.7(12) . . . . ?
N71 C72 C75 N78 -4.4(4) . . . . ?
C77A N78 C76 C73 85.1(11) . . . . ?
C75A N78 C76 C73 -75.5(12) . . . . ?
C77 N78 C76 C73 -55.7(3) . . . . ?
C75 N78 C76 C73 60.6(3) . . . . ?
C76A N78 C76 C73 12.0(17) . . . . ?
N71 C73 C76 N78 -4.5(4) . . . . ?
C77A N78 C77 C74 6.2(16) . . . . ?
C75A N78 C77 C74 85.8(13) . . . . ?
C75 N78 C77 C74 -53.6(3) . . . . ?
C76 N78 C77 C74 61.9(3) . . . . ?
C76A N78 C77 C74 -81.2(11) . . . . ?
N71 C74 C77 N78 -5.5(4) . . . . ?
C72 N71 C72A C75A 11(3) . . . . ?
C74 N71 C72A C75A 85(2) . . . . ?
C73 N71 C72A C75A -76.8(19) . . . . ?
C74A N71 C72A C75A -46(2) . . . . ?
C73A N71 C72A C75A 63(2) . . . . ?
C72A N71 C73A C76A -58.2(18) . . . . ?
C72 N71 C73A C76A 78.4(14) . . . . ?
C74 N71 C73A C76A -77.6(14) . . . . ?
C73 N71 C73A C76A 4(2) . . . . ?
C74A N71 C73A C76A 59.0(17) . . . . ?
C72A N71 C74A C77A 46(2) . . . . ?
C72 N71 C74A C77A -84.6(19) . . . . ?
C74 N71 C74A C77A -7(3) . . . . ?
C73 N71 C74A C77A 77.7(17) . . . . ?
C73A N71 C74A C77A -64(2) . . . . ?
C77A N78 C75A C72A 61(2) . . . . ?
C77 N78 C75A C72A -76.1(19) . . . . ?
C75 N78 C75A C72A -8(3) . . . . ?
C76 N78 C75A C72A 78.2(17) . . . . ?
C76A N78 C75A C72A -64(2) . . . . ?
N71 C72A C75A N78 -4(3) . . . . ?
C77A N78 C76A C73A -65.7(18) . . . . ?
C75A N78 C76A C73A 62.4(19) . . . . ?
C77 N78 C76A C73A 72.7(14) . . . . ?
C75 N78 C76A C73A -73.7(14) . . . . ?
C76 N78 C76A C73A -9(3) . . . . ?
N71 C73A C76A N78 0(2) . . . . ?
C75A N78 C77A C74A -60(2) . . . . ?
C77 N78 C77A C74A -5(3) . . . . ?
C75 N78 C77A C74A 73.0(16) . . . . ?
C76 N78 C77A C74A -78.8(16) . . . . ?
C76A N78 C77A C74A 65(2) . . . . ?
N71 C74A C77A N78 4(2) . . . . ?
C83 N81 C82 C85 64.5(3) . . . . ?
C84 N81 C82 C85 -52.6(3) . . . . ?
C82 N81 C83 C86 -51.4(3) . . . . ?
C84 N81 C83 C86 65.9(3) . . . . ?
C83 N81 C84 C87 -52.6(3) . . . . ?
C82 N81 C84 C87 65.0(3) . . . . ?
C86 N88 C85 C82 -52.3(3) . . . . ?
C87 N88 C85 C82 64.8(3) . . . . ?
N81 C82 C85 N88 -11.0(3) . . . . ?
C87 N88 C86 C83 -51.5(3) . . . . ?
C85 N88 C86 C83 65.5(3) . . . . ?
N81 C83 C86 N88 -12.2(3) . . . . ?
C86 N88 C87 C84 64.5(3) . . . . ?
C85 N88 C87 C84 -52.4(3) . . . . ?
N81 C84 C87 N88 -10.9(3) . . . . ?
